data_7207074
loop_
_publ_author_name
'Liu, Guang-Zhen'
'Li, Shi-Hui'
'Wang, Li-Ya'

_publ_section_title
;
 Five M(ii) coordination polymers assembled from various polynuclear units
 spaced by semirigid carboxyphenylpropionate and N-donor coligand
;
_journal_issue 3
_journal_name_full CrystEngComm
_journal_page_first 880
_journal_paper_doi 10.1039/c1ce05926b
_journal_volume 14
_journal_year 2012
_chemical_formula_sum 'C28 H25 Co N3 O5'
_chemical_formula_weight 542.44
_chemical_name_systematic
;
?
;
_space_group_IT_number 72
_symmetry_cell_setting orthorhombic
_symmetry_space_group_name_Hall '-I 2 2c'
_symmetry_space_group_name_H-M 'I b a m'
_atom_sites_solution_hydrogens geom
_atom_sites_solution_primary direct
_atom_sites_solution_secondary difmap
_audit_creation_method SHELXL-97
_cell_angle_alpha 90.00
_cell_angle_beta 90.00
_cell_angle_gamma 90.00
_cell_formula_units_Z 8
_cell_length_a 9.2137(14)
_cell_length_b 28.298(3)
_cell_length_c 20.620(2)
_cell_measurement_reflns_used 9900
_cell_measurement_temperature 296(2)
_cell_measurement_theta_max 0.00
_cell_measurement_theta_min 0.00
_cell_volume 5376.2(11)
_computing_cell_refinement 'Bruker SMART'
_computing_data_collection 'Bruker SMART'
_computing_data_reduction 'Bruker SAINT'
_computing_molecular_graphics 'Bruker SHELXTL'
_computing_publication_material 'Bruker SHELXTL'
_computing_structure_refinement 'SHELXL-97 (Sheldrick, 1997)'
_computing_structure_solution 'SHELXS-97 (Sheldrick, 1990)'
_diffrn_ambient_temperature 296(2)
_diffrn_measured_fraction_theta_full 0.996
_diffrn_measured_fraction_theta_max 0.996
_diffrn_measurement_device_type 'CCD area detector'
_diffrn_measurement_method 'phi and omega scans'
_diffrn_radiation_monochromator graphite
_diffrn_radiation_source 'fine-focus sealed tube'
_diffrn_radiation_type MoK\a
_diffrn_radiation_wavelength 0.71073
_diffrn_reflns_av_R_equivalents 0.0847
_diffrn_reflns_av_sigmaI/netI 0.0382
_diffrn_reflns_limit_h_max 12
_diffrn_reflns_limit_h_min -12
_diffrn_reflns_limit_k_max 37
_diffrn_reflns_limit_k_min -37
_diffrn_reflns_limit_l_max 27
_diffrn_reflns_limit_l_min -27
_diffrn_reflns_number 23782
_diffrn_reflns_theta_full 28.29
_diffrn_reflns_theta_max 28.29
_diffrn_reflns_theta_min 2.32
_diffrn_standards_decay_% 0
_diffrn_standards_interval_count 0
_diffrn_standards_interval_time 0
_diffrn_standards_number 0
_exptl_absorpt_coefficient_mu 0.680
_exptl_absorpt_correction_T_max 0.9290
_exptl_absorpt_correction_T_min 0.7274
_exptl_absorpt_correction_type multi-scan
_exptl_absorpt_process_details sadabs
_exptl_crystal_colour pink
_exptl_crystal_density_diffrn 1.340
_exptl_crystal_density_method 'not measured'
_exptl_crystal_description block
_exptl_crystal_F_000 2248
_exptl_crystal_size_max 0.50
_exptl_crystal_size_mid 0.29
_exptl_crystal_size_min 0.11
_refine_diff_density_max 0.682
_refine_diff_density_min -0.356
_refine_diff_density_rms 0.074
_refine_ls_extinction_method none
_refine_ls_goodness_of_fit_ref 1.030
_refine_ls_hydrogen_treatment constr
_refine_ls_matrix_type full
_refine_ls_number_parameters 191
_refine_ls_number_reflns 3423
_refine_ls_number_restraints 0
_refine_ls_restrained_S_all 1.030
_refine_ls_R_factor_all 0.0700
_refine_ls_R_factor_gt 0.0621
_refine_ls_shift/su_max 0.003
_refine_ls_shift/su_mean 0.000
_refine_ls_structure_factor_coef Fsqd
_refine_ls_weighting_details 'calc w=1/[\s^2^(Fo^2^)+(0.0704P)^2^+26.1094P] where P=(Fo^2^+2Fc^2^)/3'
_refine_ls_weighting_scheme calc
_refine_ls_wR_factor_gt 0.1793
_refine_ls_wR_factor_ref 0.1842
_reflns_number_gt 2931
_reflns_number_total 3423
_reflns_threshold_expression >2sigma(I)
_cod_data_source_file c1ce05926b.txt
_cod_data_source_block 2
_cod_depositor_comments
;
The following automatic conversions were performed:

'_symmetry_cell_setting' value 'Orthorhombic' changed to
'orthorhombic' according to
/home/saulius/struct/CIF-dictionaries/cif_core.dic dictionary named
'cif_core.dic' version 2.4.1 from 2010-06-29.

Automatic conversion script
Id: cif_fix_values 1715 2011-07-08 13:25:40Z adriana 
;
_cod_original_sg_symbol_H-M Ibam
_cod_database_code 7207074

loop_
_symmetry_equiv_pos_as_xyz
'x, y, z'
'-x, -y, z'
'x, -y, -z+1/2'
'-x, y, -z+1/2'
'x+1/2, y+1/2, z+1/2'
'-x+1/2, -y+1/2, z+1/2'
'x+1/2, -y+1/2, -z+1'
'-x+1/2, y+1/2, -z+1'
'-x, -y, -z'
'x, y, -z'
'-x, y, z-1/2'
'x, -y, z-1/2'
'-x+1/2, -y+1/2, -z+1/2'
'x+1/2, y+1/2, -z+1/2'
'-x+1/2, y+1/2, z'
'x+1/2, -y+1/2, z'

loop_
_atom_site_label
_atom_site_type_symbol
_atom_site_fract_x
_atom_site_fract_y
_atom_site_fract_z
_atom_site_U_iso_or_equiv
_atom_site_adp_type
_atom_site_occupancy
_atom_site_symmetry_multiplicity
_atom_site_calc_flag
_atom_site_refinement_flags
C1 C -0.7786(5) -3.89921(13) -0.61094(18) 0.0527(10) Uani 1 1 d .
C2 C -0.7801(8) -3.93306(19) -0.6683(2) 0.095(2) Uani 1 1 d .
C3 C -0.8193(13) -3.9186(3) -0.7281(4) 0.071(3) Uani 0.50 1 d P
C4 C -0.8061(18) -3.9483(4) -0.7830(5) 0.098(4) Uani 0.50 1 d P
C5 C -0.7184(12) -3.9928(2) -0.7794(3) 0.133(3) Uani 1 1 d .
C6 C -0.7052(11) -3.9752(2) -0.6636(3) 0.122(3) Uani 1 1 d .
O1 O -0.6836(3) -3.90730(8) -0.56898(12) 0.0434(6) Uani 1 1 d .
O2 O -0.8661(4) -3.86589(12) -0.60991(18) 0.0837(12) Uani 1 1 d .
Co1 Co -0.60497(7) -3.860747(19) -0.5000 0.0333(2) Uani 1 2 d S
N1 N -0.4020(5) -3.89817(14) -0.5000 0.0460(10) Uani 1 2 d S
N2 N -0.5208(3) -3.81845(10) -0.58094(15) 0.0462(7) Uani 1 1 d .
O3W O -0.7960(4) -3.81894(11) -0.5000 0.0417(8) Uani 1 2 d S
H3W H -0.8333 -3.8304 -0.4671 0.063 Uiso 1 1 d R
C7 C -0.2721(7) -3.8776(2) -0.5000 0.085(3) Uani 1 2 d S
H7A H -0.2688 -3.8447 -0.5000 0.102 Uiso 1 2 calc SR
C8 C -0.1428(7) -3.9016(2) -0.5000 0.088(3) Uani 1 2 d S
H8A H -0.0555 -3.8851 -0.5000 0.105 Uiso 1 2 calc SR
C9 C -0.1431(6) -3.95079(19) -0.5000 0.0483(12) Uani 1 2 d S
C10 C -0.2776(6) -3.97202(18) -0.5000 0.0579(15) Uani 1 2 d S
H10A H -0.2850 -4.0048 -0.5000 0.070 Uiso 1 2 calc SR
C11 C -0.4001(6) -3.94494(18) -0.5000 0.0563(15) Uani 1 2 d S
H11A H -0.4890 -3.9605 -0.5000 0.068 Uiso 1 2 calc SR
C12 C -0.0067(6) -3.97634(19) -0.5000 0.0545(14) Uani 1 2 d S
H12A H 0.0782 -3.9586 -0.5000 0.065 Uiso 1 2 calc SR
C13 C -0.4476(6) -3.84083(16) -0.6278(3) 0.0758(16) Uani 1 1 d .
H13A H -0.4465 -3.8737 -0.6272 0.091 Uiso 1 1 calc R
C14 C -0.3741(6) -3.81833(19) -0.6767(3) 0.0825(17) Uani 1 1 d .
H14A H -0.3260 -3.8358 -0.7083 0.099 Uiso 1 1 calc R
C15 C -0.3722(5) -3.76900(16) -0.6787(2) 0.0571(11) Uani 1 1 d .
C16 C -0.4547(6) -3.74633(15) -0.63264(19) 0.0624(12) Uani 1 1 d .
H16A H -0.4626 -3.7136 -0.6333 0.075 Uiso 1 1 calc R
C17 C -0.5253(5) -3.77187(13) -0.58565(18) 0.0538(10) Uani 1 1 d .
H17A H -0.5798 -3.7554 -0.5552 0.065 Uiso 1 1 calc R
C18 C -0.2919(5) -3.74156(18) -0.7275(2) 0.0684(13) Uani 1 1 d .
H18A H -0.3020 -3.7089 -0.7259 0.082 Uiso 1 1 calc R

loop_
_atom_site_aniso_label
_atom_site_aniso_U_11
_atom_site_aniso_U_22
_atom_site_aniso_U_33
_atom_site_aniso_U_23
_atom_site_aniso_U_13
_atom_site_aniso_U_12
C1 0.079(3) 0.0425(18) 0.0368(18) -0.0096(14) -0.0121(18) 0.0042(18)
C2 0.163(6) 0.070(3) 0.052(3) -0.030(2) -0.036(3) 0.039(4)
C3 0.111(8) 0.061(5) 0.040(4) -0.011(4) -0.015(5) -0.007(5)
C4 0.175(14) 0.071(6) 0.047(5) -0.020(5) -0.012(7) -0.015(8)
C5 0.255(10) 0.080(4) 0.065(3) -0.028(3) 0.005(5) -0.055(6)
C6 0.224(9) 0.082(4) 0.062(3) -0.038(3) -0.038(5) 0.052(5)
O1 0.0564(15) 0.0337(11) 0.0401(12) -0.0069(9) -0.0054(11) -0.0001(10)
O2 0.107(3) 0.070(2) 0.074(2) -0.0326(17) -0.043(2) 0.035(2)
Co1 0.0411(4) 0.0264(3) 0.0323(3) 0.000 0.000 -0.0031(2)
N1 0.036(2) 0.0315(19) 0.071(3) 0.000 0.000 0.0002(16)
N2 0.0488(17) 0.0431(15) 0.0466(16) 0.0071(12) 0.0106(14) -0.0081(13)
O3W 0.054(2) 0.0357(16) 0.0350(16) 0.000 0.000 0.0062(15)
C7 0.040(3) 0.035(3) 0.180(9) 0.000 0.000 -0.002(2)
C8 0.034(3) 0.043(3) 0.187(10) 0.000 0.000 -0.006(2)
C9 0.034(2) 0.041(3) 0.069(3) 0.000 0.000 0.000(2)
C10 0.038(3) 0.031(2) 0.104(5) 0.000 0.000 0.001(2)
C11 0.039(3) 0.031(2) 0.099(5) 0.000 0.000 -0.006(2)
C12 0.033(2) 0.050(3) 0.080(4) 0.000 0.000 -0.003(2)
C13 0.100(4) 0.049(2) 0.079(3) 0.014(2) 0.048(3) 0.004(2)
C14 0.096(4) 0.069(3) 0.082(3) 0.022(3) 0.051(3) 0.008(3)
C15 0.052(2) 0.066(2) 0.053(2) 0.024(2) -0.0063(18) -0.0167(19)
C16 0.096(3) 0.048(2) 0.0433(19) 0.0111(17) -0.006(2) -0.021(2)
C17 0.082(3) 0.0437(18) 0.0357(17) 0.0051(14) -0.0027(18) -0.0084(19)
C18 0.067(3) 0.076(3) 0.062(3) 0.029(2) -0.001(2) -0.022(2)

loop_
_atom_type_symbol
_atom_type_description
_atom_type_scat_dispersion_real
_atom_type_scat_dispersion_imag
_atom_type_scat_source
C C 0.0033 0.0016 'International Tables Vol C Tables 4.2.6.8 and 6.1.1.4'
H H 0.0000 0.0000 'International Tables Vol C Tables 4.2.6.8 and 6.1.1.4'
Co Co 0.3494 0.9721 'International Tables Vol C Tables 4.2.6.8 and 6.1.1.4'
N N 0.0061 0.0033 'International Tables Vol C Tables 4.2.6.8 and 6.1.1.4'
O O 0.0106 0.0060 'International Tables Vol C Tables 4.2.6.8 and 6.1.1.4'

loop_
_geom_angle_atom_site_label_1
_geom_angle_atom_site_label_2
_geom_angle_atom_site_label_3
_geom_angle
_geom_angle_site_symmetry_1
_geom_angle_site_symmetry_3
O2 C1 O1 125.6(3) . .
O2 C1 C2 119.0(4) . .
O1 C1 C2 115.4(4) . .
C3 C2 C6 117.5(6) . .
C3 C2 C1 121.4(6) . .
C6 C2 C1 118.9(4) . .
C2 C3 C4 121.8(9) . .
C3 C4 C5 120.4(10) . .
C5 C5 C6 123.7(8) 3_5-3 3_5-3
C5 C5 C4 108.4(7) 3_5-3 .
C6 C5 C4 121.0(8) 3_5-3 .
C2 C6 C5 115.3(6) . 3_5-3
C1 O1 Co1 127.1(2) . .
O1 Co1 O1 86.84(14) . 10_554
O1 Co1 O3W 93.70(10) . .
O1 Co1 O3W 93.70(10) 10_554 .
O1 Co1 N1 89.48(11) . .
O1 Co1 N1 89.48(11) 10_554 .
O3W Co1 N1 175.62(15) . .
O1 Co1 N2 173.30(11) . 10_554
O1 Co1 N2 87.02(11) 10_554 10_554
O3W Co1 N2 89.38(11) . 10_554
N1 Co1 N2 87.78(12) . 10_554
O1 Co1 N2 87.02(11) . .
O1 Co1 N2 173.30(11) 10_554 .
O3W Co1 N2 89.38(11) . .
N1 Co1 N2 87.78(12) . .
N2 Co1 N2 98.97(17) 10_554 .
C11 N1 C7 115.3(5) . .
C11 N1 Co1 120.3(4) . .
C7 N1 Co1 124.5(4) . .
C17 N2 C13 115.8(3) . .
C17 N2 Co1 126.0(3) . .
C13 N2 Co1 118.0(3) . .
Co1 O3W H3W 97.3 . .
N1 C7 C8 124.3(6) . .
N1 C7 H7A 117.8 . .
C8 C7 H7A 117.8 . .
C7 C8 C9 119.6(6) . .
C7 C8 H8A 120.2 . .
C9 C8 H8A 120.2 . .
C10 C9 C8 116.0(5) . .
C10 C9 C12 124.2(5) . .
C8 C9 C12 119.8(5) . .
C11 C10 C9 120.0(5) . .
C11 C10 H10A 120.0 . .
C9 C10 H10A 120.0 . .
N1 C11 C10 124.9(5) . .
N1 C11 H11A 117.5 . .
C10 C11 H11A 117.5 . .
C12 C12 C9 125.2(7) 9_5-4 .
C12 C12 H12A 117.4 9_5-4 .
C9 C12 H12A 117.4 . .
N2 C13 C14 124.1(4) . .
N2 C13 H13A 118.0 . .
C14 C13 H13A 118.0 . .
C13 C14 C15 119.5(5) . .
C13 C14 H14A 120.3 . .
C15 C14 H14A 120.3 . .
C16 C15 C14 116.0(4) . .
C16 C15 C18 120.3(4) . .
C14 C15 C18 123.7(5) . .
C17 C16 C15 120.3(4) . .
C17 C16 H16A 119.9 . .
C15 C16 H16A 119.9 . .
N2 C17 C16 124.2(4) . .
N2 C17 H17A 117.9 . .
C16 C17 H17A 117.9 . .
C18 C18 C15 126.5(6) 13_4-3 .
C18 C18 H18A 116.8 13_4-3 .
C15 C18 H18A 116.8 . .

loop_
_geom_bond_atom_site_label_1
_geom_bond_atom_site_label_2
_geom_bond_distance
_geom_bond_site_symmetry_2
C1 O2 1.241(5) .
C1 O1 1.252(5) .
C1 C2 1.523(5) .
C2 C3 1.348(10) .
C2 C6 1.382(8) .
C3 C4 1.415(12) .
C4 C5 1.498(16) .
C5 C5 1.278(13) 3_5-3
C5 C6 1.490(7) 3_5-3
C6 C5 1.490(7) 3_5-3
O1 Co1 2.070(2) .
Co1 O1 2.070(2) 10_554
Co1 O3W 2.121(4) .
Co1 N1 2.149(4) .
Co1 N2 2.195(3) 10_554
Co1 N2 2.195(3) .
N1 C11 1.323(6) .
N1 C7 1.332(8) .
N2 C17 1.322(5) .
N2 C13 1.337(5) .
O3W H3W 0.8260 .
C7 C8 1.371(9) .
C7 H7A 0.9300 .
C8 C9 1.393(8) .
C8 H8A 0.9300 .
C9 C10 1.377(8) .
C9 C12 1.450(8) .
C10 C11 1.364(8) .
C10 H10A 0.9300 .
C11 H11A 0.9300 .
C12 C12 1.345(11) 9_5-4
C12 H12A 0.9300 .
C13 C14 1.372(6) .
C13 H13A 0.9300 .
C14 C15 1.396(7) .
C14 H14A 0.9300 .
C15 C16 1.375(7) .
C15 C18 1.470(5) .
C16 C17 1.373(5) .
C16 H16A 0.9300 .
C17 H17A 0.9300 .
C18 C18 1.299(10) 13_4-3
C18 H18A 0.9300 .

loop_
_geom_hbond_atom_site_label_D
_geom_hbond_atom_site_label_H
_geom_hbond_atom_site_label_A
_geom_hbond_distance_DH
_geom_hbond_distance_HA
_geom_hbond_distance_DA
_geom_hbond_angle_DHA
_geom_hbond_site_symmetry_A
O3W H3W O2 0.83 1.90 2.705(4) 163.2 10_554

loop_
_geom_torsion_atom_site_label_1
_geom_torsion_atom_site_label_2
_geom_torsion_atom_site_label_3
_geom_torsion_atom_site_label_4
_geom_torsion
_geom_torsion_site_symmetry_1
_geom_torsion_site_symmetry_4
O2 C1 C2 C3 30.5(12) . .
O1 C1 C2 C3 -147.6(8) . .
O2 C1 C2 C6 -166.7(7) . .
O1 C1 C2 C6 15.2(10) . .
C6 C2 C3 C4 10.0(17) . .
C1 C2 C3 C4 173.1(11) . .
C2 C3 C4 C5 -14(2) . .
C3 C4 C5 C5 27.3(15) . 3_5-3
C3 C4 C5 C6 179.2(11) . 3_5-3
C3 C2 C6 C5 -19.4(14) . 3_5-3
C1 C2 C6 C5 177.1(8) . 3_5-3
O2 C1 O1 Co1 -17.5(7) . .
C2 C1 O1 Co1 160.5(4) . .
C1 O1 Co1 O1 118.5(3) . 10_554
C1 O1 Co1 O3W 25.0(3) . .
C1 O1 Co1 N1 -152.0(3) . .
C1 O1 Co1 N2 142.2(10) . 10_554
C1 O1 Co1 N2 -64.2(3) . .
O1 Co1 N1 C11 -43.42(7) . .
O1 Co1 N1 C11 43.42(7) 10_554 .
O3W Co1 N1 C11 180.0 . .
N2 Co1 N1 C11 130.46(8) 10_554 .
N2 Co1 N1 C11 -130.46(8) . .
O1 Co1 N1 C7 136.58(7) . .
O1 Co1 N1 C7 -136.58(7) 10_554 .
O3W Co1 N1 C7 0.0 . .
N2 Co1 N1 C7 -49.54(8) 10_554 .
N2 Co1 N1 C7 49.54(8) . .
O1 Co1 N2 C17 138.4(4) . .
O1 Co1 N2 C17 162.1(9) 10_554 .
O3W Co1 N2 C17 44.6(4) . .
N1 Co1 N2 C17 -132.1(4) . .
N2 Co1 N2 C17 -44.7(4) 10_554 .
O1 Co1 N2 C13 -47.4(4) . .
O1 Co1 N2 C13 -23.7(12) 10_554 .
O3W Co1 N2 C13 -141.1(4) . .
N1 Co1 N2 C13 42.2(4) . .
N2 Co1 N2 C13 129.6(4) 10_554 .
C11 N1 C7 C8 0.0 . .
Co1 N1 C7 C8 180.0 . .
N1 C7 C8 C9 0.0 . .
C7 C8 C9 C10 0.0 . .
C7 C8 C9 C12 180.0 . .
C8 C9 C10 C11 0.0 . .
C12 C9 C10 C11 180.0 . .
C7 N1 C11 C10 0.0 . .
Co1 N1 C11 C10 180.0 . .
C9 C10 C11 N1 0.0 . .
C10 C9 C12 C12 0.0 . 9_5-4
C8 C9 C12 C12 180.0 . 9_5-4
C17 N2 C13 C14 3.2(8) . .
Co1 N2 C13 C14 -171.6(5) . .
N2 C13 C14 C15 0.7(10) . .
C13 C14 C15 C16 -4.4(8) . .
C13 C14 C15 C18 177.4(5) . .
C14 C15 C16 C17 4.1(7) . .
C18 C15 C16 C17 -177.6(4) . .
C13 N2 C17 C16 -3.5(7) . .
Co1 N2 C17 C16 170.9(3) . .
C15 C16 C17 N2 -0.2(7) . .
C16 C15 C18 C18 178.5(6) . 13_4-3
C14 C15 C18 C18 -3.4(10) . 13_4-3
